data_4339206
loop_
_publ_author_name
'Shi, Fa-Nian'
'Cunha-Silva, Lu\'is'
'Hardie, Michaele J.'
'Trindade, Tito'
'Paz, Filipe A Almeida'
'Rocha, Jo\~ao'

_publ_section_title
;
 Heterodimetallic germanium(IV) complex structures with transition metals.
;
_journal_issue 16
_journal_name_full 'Inorganic chemistry'
_journal_page_first 6502
_journal_page_last 6515
_journal_paper_doi 10.1021/ic700507j
_journal_volume 46
_journal_year 2007
_chemical_formula_moiety 'C36 H24 Fe N6, C6 Ge O12'
_chemical_formula_sum 'C42 H24 Fe Ge N6 O12'
_chemical_formula_weight 933.11
_chemical_name_systematic
; 
 ? 
;
_space_group_IT_number 14
_symmetry_cell_setting monoclinic
_symmetry_space_group_name_Hall '-P 2yn'
_symmetry_space_group_name_H-M 'P 1 21/n 1'
_atom_sites_solution_hydrogens geom
_atom_sites_solution_primary direct
_atom_sites_solution_secondary difmap
_audit_creation_date '23 March 2006'
_audit_creation_method 'SHELXL-97, manual editing plus enCIFer'
_cell_angle_alpha 90.00
_cell_angle_beta 95.410(2)
_cell_angle_gamma 90.00
_cell_formula_units_Z 4
_cell_length_a 9.3425(5)
_cell_length_b 20.6117(9)
_cell_length_c 19.1881(9)
_cell_measurement_reflns_used 7765
_cell_measurement_temperature 150(2)
_cell_measurement_theta_max 29.78
_cell_measurement_theta_min 2.35
_cell_volume 3678.5(3)
_computing_cell_refinement 'SAINT (Buker, 2001)'
_computing_data_collection 'SMART (Bruker, 2001)'
_computing_data_reduction 'SAINT (Buker, 2001)'
_computing_molecular_graphics 'SHELXTL (Bruker, 2001)'
_computing_publication_material 'SHELXTL (Bruker, 2001)'
_computing_structure_refinement 'SHELXL-97 (Sheldrick, 1997)'
_computing_structure_solution 'SHELXS-97 (Sheldrick, 1997)'
_diffrn_ambient_temperature 150(2)
_diffrn_measured_fraction_theta_full 0.992
_diffrn_measured_fraction_theta_max 0.992
_diffrn_measurement_device_type 'Bruker ApexII CCD detector'
_diffrn_measurement_method 'Thin slice \w and \f scans'
_diffrn_radiation_source 'Bruker rotating anode'
_diffrn_radiation_type MoK\a
_diffrn_radiation_wavelength 0.71073
_diffrn_reflns_av_R_equivalents 0.0400
_diffrn_reflns_av_sigmaI/netI 0.0395
_diffrn_reflns_limit_h_max 9
_diffrn_reflns_limit_h_min -13
_diffrn_reflns_limit_k_max 28
_diffrn_reflns_limit_k_min -29
_diffrn_reflns_limit_l_max 26
_diffrn_reflns_limit_l_min -26
_diffrn_reflns_number 75853
_diffrn_reflns_theta_full 30.21
_diffrn_reflns_theta_max 30.21
_diffrn_reflns_theta_min 1.45
_diffrn_standards_number 0
_exptl_absorpt_coefficient_mu 1.291
_exptl_absorpt_correction_T_max 0.8817
_exptl_absorpt_correction_T_min 0.6827
_exptl_absorpt_correction_type multi-scan
_exptl_absorpt_process_details 'Sortav (Blessing 1995)'
_exptl_crystal_colour red
_exptl_crystal_density_diffrn 1.685
_exptl_crystal_density_method 'not measured'
_exptl_crystal_description needle
_exptl_crystal_F_000 1888
_exptl_crystal_size_max 0.32
_exptl_crystal_size_mid 0.12
_exptl_crystal_size_min 0.10
_refine_diff_density_max 0.408
_refine_diff_density_min -0.634
_refine_diff_density_rms 0.086
_refine_ls_extinction_method none
_refine_ls_goodness_of_fit_ref 1.064
_refine_ls_hydrogen_treatment constr
_refine_ls_matrix_type full
_refine_ls_number_parameters 559
_refine_ls_number_reflns 10399
_refine_ls_number_restraints 0
_refine_ls_restrained_S_all 1.064
_refine_ls_R_factor_all 0.0546
_refine_ls_R_factor_gt 0.0335
_refine_ls_shift/su_max 0.002
_refine_ls_shift/su_mean 0.000
_refine_ls_structure_factor_coef Fsqd
_refine_ls_weighting_details 'calc w=1/[\s^2^(Fo^2^)+(0.0414P)^2^+1.4986P] where P=(Fo^2^+2Fc^2^)/3'
_refine_ls_weighting_scheme calc
_refine_ls_wR_factor_gt 0.0793
_refine_ls_wR_factor_ref 0.0896
_reflns_number_gt 7925
_reflns_number_total 10399
_reflns_threshold_expression >2sigma(I)
_cod_data_source_file ic700507j-file005.cif
_cod_data_source_block 2a
_cod_depositor_comments
;
The following automatic conversions were performed:

'_symmetry_cell_setting' value 'Monoclinic' changed to 'monoclinic'
according to
/usr/data/users/saulius/automatic-downloads/retrospective/ACS/lib/dictionaries/cif_core.dic
dictionary named 'cif_core.dic' version 2.4.2 from 2011-04-26.

Automatic conversion script
Id: cif_fix_values 2281 2013-09-26 08:29:07Z andrius 
;
_cod_original_sg_symbol_H-M 'P 21/n'
_cod_database_code 4339206

loop_
_symmetry_equiv_pos_as_xyz
'x, y, z'
'-x+1/2, y+1/2, -z+1/2'
'-x, -y, -z'
'x-1/2, -y-1/2, z-1/2'

loop_
_atom_site_label
_atom_site_type_symbol
_atom_site_fract_x
_atom_site_fract_y
_atom_site_fract_z
_atom_site_U_iso_or_equiv
_atom_site_adp_type
_atom_site_occupancy
_atom_site_symmetry_multiplicity
_atom_site_calc_flag
_atom_site_refinement_flags
Ge1 Ge 0.354247(19) 0.240058(10) 0.490937(11) 0.01972(6) Uani 1 1 d .
O3 O 0.54317(14) 0.23976(7) 0.53618(8) 0.0259(3) Uani 1 1 d .
O5 O 0.27974(14) 0.29069(6) 0.56111(7) 0.0226(3) Uani 1 1 d .
O9 O 0.16875(13) 0.23090(6) 0.44422(7) 0.0225(3) Uani 1 1 d .
O7 O 0.38919(14) 0.31920(7) 0.44705(7) 0.0239(3) Uani 1 1 d .
O1 O 0.32209(14) 0.16687(6) 0.54679(7) 0.0245(3) Uani 1 1 d .
O6 O 0.24351(15) 0.39400(7) 0.58941(8) 0.0308(3) Uani 1 1 d .
O11 O 0.41928(14) 0.19086(7) 0.41784(8) 0.0275(3) Uani 1 1 d .
O8 O 0.35230(15) 0.42616(7) 0.46052(8) 0.0310(3) Uani 1 1 d .
O10 O 0.05944(15) 0.18767(7) 0.34577(8) 0.0298(3) Uani 1 1 d .
O12 O 0.33289(16) 0.13567(8) 0.32204(8) 0.0360(4) Uani 1 1 d .
C4 C 0.34570(18) 0.37083(10) 0.48015(10) 0.0224(4) Uani 1 1 d .
O4 O 0.68001(17) 0.18449(8) 0.61798(10) 0.0452(4) Uani 1 1 d .
C5 C 0.1656(2) 0.19744(9) 0.38540(10) 0.0216(4) Uani 1 1 d .
C2 C 0.5666(2) 0.19391(10) 0.58304(12) 0.0290(5) Uani 1 1 d .
C1 C 0.4324(2) 0.15081(10) 0.59086(12) 0.0273(4) Uani 1 1 d .
O2 O 0.43347(17) 0.10635(8) 0.63215(9) 0.0407(4) Uani 1 1 d .
C3 C 0.28330(18) 0.35320(9) 0.54993(10) 0.0208(4) Uani 1 1 d .
C6 C 0.3162(2) 0.17094(10) 0.37083(11) 0.0247(4) Uani 1 1 d .
Fe1 Fe 0.97382(2) 0.039487(12) 0.749712(13) 0.01469(7) Uani 1 1 d .
N5 N 0.91648(15) -0.04487(7) 0.78922(8) 0.0164(3) Uani 1 1 d .
N1 N 1.08875(15) 0.06673(7) 0.83758(8) 0.0164(3) Uani 1 1 d .
N4 N 0.86499(15) 0.01544(7) 0.66003(8) 0.0163(3) Uani 1 1 d .
N2 N 1.02638(15) 0.12680(7) 0.71841(8) 0.0170(3) Uani 1 1 d .
N3 N 1.13441(15) -0.00223(7) 0.70585(8) 0.0175(3) Uani 1 1 d .
N6 N 0.79742(15) 0.07059(7) 0.78848(8) 0.0172(3) Uani 1 1 d .
C24 C 0.94308(18) -0.02205(9) 0.61845(10) 0.0168(4) Uani 1 1 d .
C27 C 1.1188(2) -0.09939(9) 0.54120(10) 0.0236(4) Uani 1 1 d .
H27 H 1.1770 -0.1266 0.5155 0.028 Uiso 1 1 calc R
C35 C 0.78823(18) -0.04086(9) 0.81877(9) 0.0169(4) Uani 1 1 d .
C18 C 0.99547(19) 0.15571(9) 0.65636(10) 0.0202(4) Uani 1 1 d .
H18 H 0.9394 0.1327 0.6206 0.024 Uiso 1 1 calc R
C23 C 1.09043(18) -0.03186(9) 0.64339(10) 0.0167(4) Uani 1 1 d .
C22 C 1.18020(19) -0.07018(9) 0.60524(10) 0.0200(4) Uani 1 1 d .
C34 C 0.72150(19) -0.09425(9) 0.84745(10) 0.0199(4) Uani 1 1 d .
C36 C 0.72460(18) 0.02185(9) 0.81859(9) 0.0172(4) Uani 1 1 d .
C32 C 0.9199(2) -0.15852(10) 0.81715(10) 0.0240(4) Uani 1 1 d .
H32 H 0.9688 -0.1989 0.8162 0.029 Uiso 1 1 calc R
C28 C 0.7425(2) -0.03424(9) 0.53103(10) 0.0219(4) Uani 1 1 d .
H28 H 0.7002 -0.0504 0.4875 0.026 Uiso 1 1 calc R
C7 C 1.11720(19) 0.03515(9) 0.89801(10) 0.0204(4) Uani 1 1 d .
H7 H 1.0867 -0.0086 0.9010 0.024 Uiso 1 1 calc R
C9 C 1.2349(2) 0.12747(10) 0.95501(10) 0.0246(4) Uani 1 1 d .
H9 H 1.2820 0.1476 0.9954 0.029 Uiso 1 1 calc R
C11 C 1.13518(17) 0.12990(9) 0.83482(9) 0.0166(4) Uani 1 1 d .
C12 C 1.10503(17) 0.16176(9) 0.76940(9) 0.0168(4) Uani 1 1 d .
C13 C 1.15329(19) 0.22548(9) 0.75955(11) 0.0222(4) Uani 1 1 d .
C15 C 1.2592(2) 0.22722(10) 0.88085(11) 0.0267(4) Uani 1 1 d .
H15 H 1.3107 0.2496 0.9186 0.032 Uiso 1 1 calc R
C38 C 0.52725(19) -0.02370(11) 0.87792(11) 0.0259(4) Uani 1 1 d .
H38 H 0.4397 -0.0180 0.8986 0.031 Uiso 1 1 calc R
C26 C 0.9797(2) -0.08895(9) 0.51659(10) 0.0236(4) Uani 1 1 d .
H26 H 0.9428 -0.1083 0.4737 0.028 Uiso 1 1 calc R
C14 C 1.2341(2) 0.25718(10) 0.81777(12) 0.0270(4) Uani 1 1 d .
H14 H 1.2704 0.2997 0.8119 0.032 Uiso 1 1 calc R
C25 C 0.8872(2) -0.04900(9) 0.55444(10) 0.0197(4) Uani 1 1 d .
C21 C 1.3244(2) -0.07752(10) 0.63348(11) 0.0242(4) Uani 1 1 d .
H21 H 1.3892 -0.1032 0.6100 0.029 Uiso 1 1 calc R
C16 C 1.1207(2) 0.25382(10) 0.69287(11) 0.0260(4) Uani 1 1 d .
H16 H 1.1524 0.2965 0.6835 0.031 Uiso 1 1 calc R
C20 C 1.3697(2) -0.04695(10) 0.69541(11) 0.0252(4) Uani 1 1 d .
H20 H 1.4667 -0.0511 0.7147 0.030 Uiso 1 1 calc R
C39 C 0.58678(19) -0.08348(10) 0.87675(10) 0.0245(4) Uani 1 1 d .
H39 H 0.5389 -0.1191 0.8956 0.029 Uiso 1 1 calc R
C10 C 1.20968(19) 0.16242(10) 0.89161(10) 0.0211(4) Uani 1 1 d .
C33 C 0.7913(2) -0.15483(10) 0.84614(10) 0.0238(4) Uani 1 1 d .
H33 H 0.7501 -0.1924 0.8649 0.029 Uiso 1 1 calc R
C40 C 0.5372(2) 0.09485(10) 0.84611(11) 0.0268(4) Uani 1 1 d .
H40 H 0.4496 0.1038 0.8657 0.032 Uiso 1 1 calc R
C42 C 0.73935(19) 0.13004(9) 0.78720(10) 0.0209(4) Uani 1 1 d .
H42 H 0.7881 0.1644 0.7664 0.025 Uiso 1 1 calc R
C30 C 0.72782(19) 0.02768(9) 0.63680(10) 0.0192(4) Uani 1 1 d .
H30 H 0.6712 0.0534 0.6648 0.023 Uiso 1 1 calc R
C29 C 0.6648(2) 0.00376(9) 0.57242(10) 0.0225(4) Uani 1 1 d .
H29 H 0.5676 0.0140 0.5575 0.027 Uiso 1 1 calc R
C17 C 1.0425(2) 0.21855(10) 0.64195(11) 0.0249(4) Uani 1 1 d .
H17 H 1.0200 0.2367 0.5968 0.030 Uiso 1 1 calc R
C8 C 1.1906(2) 0.06422(10) 0.95748(10) 0.0250(4) Uani 1 1 d .
H8 H 1.2094 0.0399 0.9994 0.030 Uiso 1 1 calc R
C41 C 0.6092(2) 0.14360(10) 0.81540(11) 0.0258(4) Uani 1 1 d .
H41 H 0.5711 0.1864 0.8132 0.031 Uiso 1 1 calc R
C37 C 0.59398(18) 0.03119(10) 0.84847(10) 0.0213(4) Uani 1 1 d .
C31 C 0.97931(19) -0.10312(9) 0.78897(10) 0.0206(4) Uani 1 1 d .
H31 H 1.0680 -0.1071 0.7688 0.025 Uiso 1 1 calc R
C19 C 1.27231(19) -0.00952(10) 0.73011(11) 0.0225(4) Uani 1 1 d .
H19 H 1.3060 0.0115 0.7726 0.027 Uiso 1 1 calc R

loop_
_atom_site_aniso_label
_atom_site_aniso_U_11
_atom_site_aniso_U_22
_atom_site_aniso_U_33
_atom_site_aniso_U_23
_atom_site_aniso_U_13
_atom_site_aniso_U_12
Ge1 0.01739(9) 0.01969(11) 0.02212(11) -0.00413(8) 0.00202(8) -0.00016(7)
O3 0.0194(6) 0.0260(8) 0.0314(8) -0.0042(6) -0.0014(6) -0.0019(6)
O5 0.0276(6) 0.0180(7) 0.0233(7) -0.0025(6) 0.0082(6) -0.0022(5)
O9 0.0179(6) 0.0234(7) 0.0262(7) -0.0045(6) 0.0016(5) 0.0022(5)
O7 0.0247(6) 0.0259(8) 0.0220(7) -0.0013(6) 0.0075(6) -0.0012(6)
O1 0.0236(6) 0.0186(7) 0.0304(8) -0.0016(6) -0.0016(6) -0.0013(5)
O6 0.0324(7) 0.0233(8) 0.0388(9) -0.0061(7) 0.0138(7) 0.0017(6)
O11 0.0194(6) 0.0330(8) 0.0299(8) -0.0106(6) 0.0011(6) 0.0050(6)
O8 0.0338(7) 0.0238(8) 0.0355(9) 0.0070(7) 0.0044(7) -0.0017(6)
O10 0.0269(7) 0.0308(8) 0.0298(8) -0.0017(7) -0.0074(6) 0.0027(6)
O12 0.0379(8) 0.0411(10) 0.0280(8) -0.0131(7) -0.0023(7) 0.0134(7)
C4 0.0169(8) 0.0259(11) 0.0241(10) 0.0017(8) -0.0002(7) -0.0012(7)
O4 0.0307(8) 0.0322(9) 0.0680(12) 0.0005(8) -0.0201(8) 0.0030(7)
C5 0.0236(9) 0.0171(10) 0.0237(10) 0.0013(8) 0.0000(8) 0.0022(7)
C2 0.0278(10) 0.0201(10) 0.0376(13) -0.0086(9) -0.0052(9) 0.0025(8)
C1 0.0262(9) 0.0202(10) 0.0350(12) -0.0062(9) -0.0003(9) 0.0050(8)
O2 0.0397(9) 0.0293(9) 0.0517(11) 0.0114(8) -0.0028(8) 0.0066(7)
C3 0.0156(8) 0.0219(10) 0.0252(10) -0.0004(8) 0.0028(7) 0.0002(7)
C6 0.0243(9) 0.0261(11) 0.0230(10) -0.0009(8) -0.0007(8) 0.0054(8)
Fe1 0.01405(11) 0.01445(13) 0.01546(13) -0.00129(10) 0.00088(9) 0.00050(9)
N5 0.0176(6) 0.0158(8) 0.0156(8) -0.0015(6) 0.0001(6) 0.0013(6)
N1 0.0154(6) 0.0167(8) 0.0173(8) -0.0014(6) 0.0021(6) 0.0016(6)
N4 0.0177(6) 0.0124(7) 0.0186(8) -0.0008(6) 0.0010(6) -0.0001(6)
N2 0.0155(6) 0.0188(8) 0.0170(8) -0.0014(6) 0.0029(6) 0.0007(6)
N3 0.0178(7) 0.0159(8) 0.0189(8) -0.0003(6) 0.0026(6) 0.0001(6)
N6 0.0180(6) 0.0170(8) 0.0164(8) -0.0025(6) -0.0003(6) 0.0009(6)
C24 0.0206(8) 0.0122(9) 0.0179(9) -0.0001(7) 0.0027(7) -0.0017(7)
C27 0.0317(10) 0.0175(10) 0.0232(10) -0.0034(8) 0.0117(8) -0.0013(8)
C35 0.0161(7) 0.0212(10) 0.0126(8) -0.0019(7) -0.0026(7) -0.0008(7)
C18 0.0200(8) 0.0219(10) 0.0185(9) 0.0009(8) 0.0013(7) 0.0010(7)
C23 0.0195(8) 0.0127(9) 0.0184(9) 0.0012(7) 0.0044(7) -0.0003(7)
C22 0.0224(8) 0.0147(9) 0.0239(10) 0.0005(8) 0.0077(7) 0.0000(7)
C34 0.0198(8) 0.0228(10) 0.0163(9) 0.0007(7) -0.0021(7) -0.0042(7)
C36 0.0153(7) 0.0199(9) 0.0159(9) -0.0022(7) -0.0013(7) -0.0013(7)
C32 0.0303(9) 0.0182(10) 0.0228(10) 0.0030(8) -0.0013(8) 0.0030(8)
C28 0.0283(9) 0.0177(10) 0.0187(9) -0.0013(7) -0.0037(8) -0.0053(8)
C7 0.0189(8) 0.0207(10) 0.0212(10) 0.0007(8) 0.0008(7) 0.0016(7)
C9 0.0222(8) 0.0313(11) 0.0196(10) -0.0070(8) -0.0014(8) -0.0009(8)
C11 0.0141(7) 0.0172(9) 0.0187(9) -0.0034(7) 0.0033(7) 0.0019(7)
C12 0.0146(7) 0.0182(9) 0.0181(9) -0.0029(7) 0.0041(7) 0.0009(7)
C13 0.0211(8) 0.0196(10) 0.0265(10) -0.0025(8) 0.0050(8) -0.0027(7)
C15 0.0254(9) 0.0245(11) 0.0298(11) -0.0085(9) 0.0004(8) -0.0043(8)
C38 0.0163(8) 0.0382(12) 0.0236(10) -0.0011(9) 0.0035(7) -0.0026(8)
C26 0.0331(10) 0.0174(10) 0.0209(10) -0.0050(8) 0.0067(8) -0.0061(8)
C14 0.0277(9) 0.0182(10) 0.0353(12) -0.0044(9) 0.0034(9) -0.0056(8)
C25 0.0259(9) 0.0137(9) 0.0199(9) -0.0007(7) 0.0036(8) -0.0036(7)
C21 0.0226(8) 0.0214(10) 0.0304(11) -0.0003(8) 0.0111(8) 0.0035(7)
C16 0.0284(9) 0.0197(10) 0.0307(11) 0.0021(8) 0.0072(9) -0.0021(8)
C20 0.0175(8) 0.0263(11) 0.0322(11) -0.0007(9) 0.0041(8) 0.0039(8)
C39 0.0202(8) 0.0304(11) 0.0228(10) 0.0040(8) 0.0012(8) -0.0067(8)
C10 0.0177(8) 0.0228(10) 0.0225(10) -0.0063(8) 0.0011(7) 0.0009(7)
C33 0.0281(9) 0.0199(10) 0.0225(10) 0.0037(8) -0.0018(8) -0.0050(8)
C40 0.0172(8) 0.0328(12) 0.0308(11) -0.0086(9) 0.0047(8) 0.0038(8)
C42 0.0207(8) 0.0183(10) 0.0234(10) -0.0035(8) -0.0001(7) 0.0008(7)
C30 0.0186(8) 0.0181(9) 0.0202(9) -0.0004(7) -0.0014(7) 0.0010(7)
C29 0.0221(8) 0.0195(10) 0.0244(10) 0.0002(8) -0.0044(8) -0.0007(7)
C17 0.0280(9) 0.0254(11) 0.0218(10) 0.0056(8) 0.0041(8) 0.0004(8)
C8 0.0253(9) 0.0323(12) 0.0168(9) 0.0017(8) -0.0012(8) 0.0029(8)
C41 0.0220(9) 0.0230(10) 0.0315(11) -0.0085(9) -0.0015(8) 0.0060(8)
C37 0.0154(8) 0.0290(11) 0.0191(10) -0.0026(8) -0.0003(7) 0.0000(7)
C31 0.0224(8) 0.0196(10) 0.0195(10) -0.0007(7) 0.0000(7) 0.0032(7)
C19 0.0181(8) 0.0252(10) 0.0238(10) -0.0008(8) -0.0001(7) -0.0003(7)

loop_
_atom_type_symbol
_atom_type_description
_atom_type_scat_dispersion_real
_atom_type_scat_dispersion_imag
_atom_type_scat_source
C C 0.0033 0.0016 'International Tables Vol C Tables 4.2.6.8 and 6.1.1.4'
H H 0.0000 0.0000 'International Tables Vol C Tables 4.2.6.8 and 6.1.1.4'
N N 0.0061 0.0033 'International Tables Vol C Tables 4.2.6.8 and 6.1.1.4'
O O 0.0106 0.0060 'International Tables Vol C Tables 4.2.6.8 and 6.1.1.4'
Ge Ge 0.1547 1.8001 'International Tables Vol C Tables 4.2.6.8 and 6.1.1.4'
Fe Fe 0.3463 0.8444 'International Tables Vol C Tables 4.2.6.8 and 6.1.1.4'

loop_
_geom_angle_atom_site_label_1
_geom_angle_atom_site_label_2
_geom_angle_atom_site_label_3
_geom_angle
O11 Ge1 O7 92.98(6)
O11 Ge1 O9 86.47(6)
O7 Ge1 O9 93.70(6)
O11 Ge1 O5 176.83(6)
O7 Ge1 O5 86.04(6)
O9 Ge1 O5 90.59(6)
O11 Ge1 O1 94.15(6)
O7 Ge1 O1 172.11(6)
O9 Ge1 O1 90.09(6)
O5 Ge1 O1 87.01(6)
O11 Ge1 O3 89.28(6)
O7 Ge1 O3 90.83(6)
O9 Ge1 O3 173.93(6)
O5 Ge1 O3 93.75(6)
O1 Ge1 O3 85.90(6)
C2 O3 Ge1 113.96(12)
C3 O5 Ge1 114.28(12)
C5 O9 Ge1 113.85(11)
C4 O7 Ge1 114.16(12)
C1 O1 Ge1 114.16(13)
C6 O11 Ge1 114.29(12)
O8 C4 O7 125.77(18)
O8 C4 C3 121.72(18)
O7 C4 C3 112.51(16)
O10 C5 O9 125.14(18)
O10 C5 C6 122.00(18)
O9 C5 C6 112.86(16)
O4 C2 O3 125.1(2)
O4 C2 C1 121.6(2)
O3 C2 C1 113.24(17)
O2 C1 O1 124.74(19)
O2 C1 C2 122.58(19)
O1 C1 C2 112.65(18)
O6 C3 O5 124.52(18)
O6 C3 C4 122.55(18)
O5 C3 C4 112.93(16)
O12 C6 O11 125.27(18)
O12 C6 C5 122.35(18)
O11 C6 C5 112.38(16)
N2 Fe1 N4 94.93(6)
N2 Fe1 N6 93.38(6)
N4 Fe1 N6 91.73(6)
N2 Fe1 N3 92.65(6)
N4 Fe1 N3 82.51(6)
N6 Fe1 N3 172.00(6)
N2 Fe1 N5 174.87(6)
N4 Fe1 N5 88.72(6)
N6 Fe1 N5 82.89(6)
N3 Fe1 N5 91.40(6)
N2 Fe1 N1 82.58(6)
N4 Fe1 N1 177.27(6)
N6 Fe1 N1 89.55(6)
N3 Fe1 N1 96.45(6)
N5 Fe1 N1 93.83(6)
C31 N5 C35 117.09(16)
C31 N5 Fe1 130.48(13)
C35 N5 Fe1 112.38(12)
C7 N1 C11 117.24(16)
C7 N1 Fe1 130.18(13)
C11 N1 Fe1 112.40(12)
C30 N4 C24 117.23(16)
C30 N4 Fe1 129.73(13)
C24 N4 Fe1 112.95(11)
C18 N2 C12 117.19(16)
C18 N2 Fe1 129.62(13)
C12 N2 Fe1 113.19(12)
C19 N3 C23 116.95(15)
C19 N3 Fe1 130.07(13)
C23 N3 Fe1 112.77(11)
C42 N6 C36 117.51(15)
C42 N6 Fe1 129.80(13)
C36 N6 Fe1 112.65(12)
N4 C24 C25 123.97(16)
N4 C24 C23 115.73(16)
C25 C24 C23 120.29(16)
C26 C27 C22 121.48(17)
C26 C27 H27 119.3
C22 C27 H27 119.3
N5 C35 C34 123.46(17)
N5 C35 C36 115.69(16)
C34 C35 C36 120.84(16)
N2 C18 C17 122.74(18)
N2 C18 H18 118.6
C17 C18 H18 118.6
N3 C23 C22 124.05(16)
N3 C23 C24 115.41(15)
C22 C23 C24 120.54(17)
C23 C22 C21 117.04(17)
C23 C22 C27 118.07(17)
C21 C22 C27 124.89(17)
C35 C34 C33 117.68(16)
C35 C34 C39 117.93(18)
C33 C34 C39 124.39(18)
N6 C36 C37 123.66(17)
N6 C36 C35 116.30(15)
C37 C36 C35 120.04(17)
C33 C32 C31 120.34(18)
C33 C32 H32 119.8
C31 C32 H32 119.8
C29 C28 C25 118.73(17)
C29 C28 H28 120.6
C25 C28 H28 120.6
N1 C7 C8 122.57(18)
N1 C7 H7 118.7
C8 C7 H7 118.7
C8 C9 C10 119.21(18)
C8 C9 H9 120.4
C10 C9 H9 120.4
N1 C11 C10 123.80(17)
N1 C11 C12 115.76(16)
C10 C11 C12 120.43(17)
N2 C12 C13 123.47(17)
N2 C12 C11 115.82(16)
C13 C12 C11 120.70(17)
C12 C13 C16 117.58(18)
C12 C13 C14 117.98(18)
C16 C13 C14 124.43(18)
C14 C15 C10 121.33(19)
C14 C15 H15 119.3
C10 C15 H15 119.3
C39 C38 C37 121.17(17)
C39 C38 H38 119.4
C37 C38 H38 119.4
C27 C26 C25 121.05(18)
C27 C26 H26 119.5
C25 C26 H26 119.5
C15 C14 C13 121.12(19)
C15 C14 H14 119.4
C13 C14 H14 119.4
C24 C25 C28 117.23(17)
C24 C25 C26 118.50(17)
C28 C25 C26 124.27(18)
C20 C21 C22 119.17(17)
C20 C21 H21 120.4
C22 C21 H21 120.4
C17 C16 C13 118.71(18)
C17 C16 H16 120.6
C13 C16 H16 120.6
C21 C20 C19 119.94(17)
C21 C20 H20 120.0
C19 C20 H20 120.0
C38 C39 C34 121.44(18)
C38 C39 H39 119.3
C34 C39 H39 119.3
C11 C10 C9 116.99(18)
C11 C10 C15 118.36(18)
C9 C10 C15 124.60(18)
C32 C33 C34 118.69(18)
C32 C33 H33 120.7
C34 C33 H33 120.7
C41 C40 C37 119.70(17)
C41 C40 H40 120.2
C37 C40 H40 120.2
N6 C42 C41 122.60(18)
N6 C42 H42 118.7
C41 C42 H42 118.7
N4 C30 C29 122.28(17)
N4 C30 H30 118.9
C29 C30 H30 118.9
C28 C29 C30 120.53(17)
C28 C29 H29 119.7
C30 C29 H29 119.7
C16 C17 C18 120.28(19)
C16 C17 H17 119.9
C18 C17 H17 119.9
C9 C8 C7 120.16(19)
C9 C8 H8 119.9
C7 C8 H8 119.9
C40 C41 C42 119.78(18)
C40 C41 H41 120.1
C42 C41 H41 120.1
C36 C37 C40 116.75(18)
C36 C37 C38 118.55(18)
C40 C37 C38 124.69(17)
N5 C31 C32 122.74(17)
N5 C31 H31 118.6
C32 C31 H31 118.6
N3 C19 C20 122.83(18)
N3 C19 H19 118.6
C20 C19 H19 118.6

loop_
_geom_bond_atom_site_label_1
_geom_bond_atom_site_label_2
_geom_bond_distance
Ge1 O11 1.8776(14)
Ge1 O7 1.8784(14)
Ge1 O9 1.8840(13)
Ge1 O5 1.8876(13)
Ge1 O1 1.8909(14)
Ge1 O3 1.8921(13)
O3 C2 1.309(3)
O5 C3 1.307(2)
O9 C5 1.321(2)
O7 C4 1.323(2)
O1 C1 1.312(2)
O6 C3 1.213(2)
O11 C6 1.321(2)
O8 C4 1.204(2)
O10 C5 1.208(2)
O12 C6 1.207(2)
C4 C3 1.553(3)
O4 C2 1.215(2)
C5 C6 1.559(3)
C2 C1 1.555(3)
C1 O2 1.211(3)
Fe1 N2 1.9739(16)
Fe1 N4 1.9775(15)
Fe1 N6 1.9778(14)
Fe1 N3 1.9841(15)
Fe1 N5 1.9903(15)
Fe1 N1 1.9924(15)
N5 C31 1.337(2)
N5 C35 1.376(2)
N1 C7 1.334(2)
N1 C11 1.375(2)
N4 C30 1.341(2)
N4 C24 1.370(2)
N2 C18 1.338(2)
N2 C12 1.372(2)
N3 C19 1.336(2)
N3 C23 1.373(2)
N6 C42 1.339(2)
N6 C36 1.371(2)
C24 C25 1.403(3)
C24 C23 1.429(2)
C27 C26 1.358(3)
C27 C22 1.438(3)
C27 H27 0.9500
C35 C34 1.402(3)
C35 C36 1.423(3)
C18 C17 1.404(3)
C18 H18 0.9500
C23 C22 1.407(2)
C22 C21 1.412(3)
C34 C33 1.410(3)
C34 C39 1.443(3)
C36 C37 1.410(2)
C32 C33 1.373(3)
C32 C31 1.400(3)
C32 H32 0.9500
C28 C29 1.371(3)
C28 C25 1.417(3)
C28 H28 0.9500
C7 C8 1.408(3)
C7 H7 0.9500
C9 C8 1.370(3)
C9 C10 1.414(3)
C9 H9 0.9500
C11 C10 1.406(3)
C11 C12 1.421(3)
C12 C13 1.407(3)
C13 C16 1.413(3)
C13 C14 1.444(3)
C15 C14 1.359(3)
C15 C10 1.435(3)
C15 H15 0.9500
C38 C39 1.353(3)
C38 C37 1.433(3)
C38 H38 0.9500
C26 C25 1.439(3)
C26 H26 0.9500
C14 H14 0.9500
C21 C20 1.376(3)
C21 H21 0.9500
C16 C17 1.372(3)
C16 H16 0.9500
C20 C19 1.407(3)
C20 H20 0.9500
C39 H39 0.9500
C33 H33 0.9500
C40 C41 1.373(3)
C40 C37 1.414(3)
C40 H40 0.9500
C42 C41 1.405(3)
C42 H42 0.9500
C30 C29 1.407(3)
C30 H30 0.9500
C29 H29 0.9500
C17 H17 0.9500
C8 H8 0.9500
C41 H41 0.9500
C31 H31 0.9500
C19 H19 0.9500

loop_
_geom_torsion_atom_site_label_1
_geom_torsion_atom_site_label_2
_geom_torsion_atom_site_label_3
_geom_torsion_atom_site_label_4
_geom_torsion
O11 Ge1 O3 C2 -95.24(14)
O7 Ge1 O3 C2 171.79(14)
O9 Ge1 O3 C2 -49.8(6)
O5 Ge1 O3 C2 85.70(14)
O1 Ge1 O3 C2 -1.02(14)
O11 Ge1 O5 C3 -71.8(11)
O7 Ge1 O5 C3 0.34(13)
O9 Ge1 O5 C3 -93.33(13)
O1 Ge1 O5 C3 176.61(13)
O3 Ge1 O5 C3 90.92(13)
O11 Ge1 O9 C5 -0.56(13)
O7 Ge1 O9 C5 92.20(13)
O5 Ge1 O9 C5 178.28(13)
O1 Ge1 O9 C5 -94.71(13)
O3 Ge1 O9 C5 -46.1(6)
O11 Ge1 O7 C4 174.90(12)
O9 Ge1 O7 C4 88.25(12)
O5 Ge1 O7 C4 -2.08(12)
O1 Ge1 O7 C4 -30.4(5)
O3 Ge1 O7 C4 -95.78(13)
O11 Ge1 O1 C1 91.62(13)
O7 Ge1 O1 C1 -63.1(4)
O9 Ge1 O1 C1 178.08(13)
O5 Ge1 O1 C1 -91.33(13)
O3 Ge1 O1 C1 2.64(13)
O7 Ge1 O11 C6 -95.59(14)
O9 Ge1 O11 C6 -2.06(14)
O5 Ge1 O11 C6 -23.6(12)
O1 Ge1 O11 C6 87.78(14)
O3 Ge1 O11 C6 173.62(14)
Ge1 O7 C4 O8 -177.22(16)
Ge1 O7 C4 C3 3.10(18)
Ge1 O9 C5 O10 -177.11(16)
Ge1 O9 C5 C6 2.6(2)
Ge1 O3 C2 O4 179.57(18)
Ge1 O3 C2 C1 -0.5(2)
Ge1 O1 C1 O2 178.57(18)
Ge1 O1 C1 C2 -3.4(2)
O4 C2 C1 O2 0.6(3)
O3 C2 C1 O2 -179.3(2)
O4 C2 C1 O1 -177.5(2)
O3 C2 C1 O1 2.7(2)
Ge1 O5 C3 O6 -178.34(15)
Ge1 O5 C3 C4 1.19(19)
O8 C4 C3 O6 -3.0(3)
O7 C4 C3 O6 176.69(17)
O8 C4 C3 O5 177.46(17)
O7 C4 C3 O5 -2.8(2)
Ge1 O11 C6 O12 -175.40(18)
Ge1 O11 C6 C5 3.8(2)
O10 C5 C6 O12 -5.3(3)
O9 C5 C6 O12 174.96(19)
O10 C5 C6 O11 175.48(19)
O9 C5 C6 O11 -4.3(2)
N2 Fe1 N5 C31 -136.4(6)
N4 Fe1 N5 C31 88.20(17)
N6 Fe1 N5 C31 -179.90(17)
N3 Fe1 N5 C31 5.73(17)
N1 Fe1 N5 C31 -90.83(17)
N2 Fe1 N5 C35 46.3(7)
N4 Fe1 N5 C35 -89.12(12)
N6 Fe1 N5 C35 2.78(12)
N3 Fe1 N5 C35 -171.59(12)
N1 Fe1 N5 C35 91.85(12)
N2 Fe1 N1 C7 179.05(16)
N4 Fe1 N1 C7 -156.5(12)
N6 Fe1 N1 C7 85.59(16)
N3 Fe1 N1 C7 -89.10(15)
N5 Fe1 N1 C7 2.74(16)
N2 Fe1 N1 C11 4.24(11)
N4 Fe1 N1 C11 28.7(13)
N6 Fe1 N1 C11 -89.23(12)
N3 Fe1 N1 C11 96.09(12)
N5 Fe1 N1 C11 -172.07(11)
N2 Fe1 N4 C30 -84.73(16)
N6 Fe1 N4 C30 8.81(17)
N3 Fe1 N4 C30 -176.77(17)
N5 Fe1 N4 C30 91.65(16)
N1 Fe1 N4 C30 -109.1(13)
N2 Fe1 N4 C24 98.91(13)
N6 Fe1 N4 C24 -167.55(13)
N3 Fe1 N4 C24 6.87(12)
N5 Fe1 N4 C24 -84.71(13)
N1 Fe1 N4 C24 74.5(13)
N4 Fe1 N2 C18 -0.58(16)
N6 Fe1 N2 C18 -92.61(15)
N3 Fe1 N2 C18 82.12(15)
N5 Fe1 N2 C18 -135.8(6)
N1 Fe1 N2 C18 178.28(16)
N4 Fe1 N2 C12 178.75(11)
N6 Fe1 N2 C12 86.72(12)
N3 Fe1 N2 C12 -98.55(12)
N5 Fe1 N2 C12 43.5(7)
N1 Fe1 N2 C12 -2.38(11)
N2 Fe1 N3 C19 83.95(17)
N4 Fe1 N3 C19 178.58(17)
N6 Fe1 N3 C19 -137.2(4)
N5 Fe1 N3 C19 -92.90(17)
N1 Fe1 N3 C19 1.12(17)
N2 Fe1 N3 C23 -101.55(13)
N4 Fe1 N3 C23 -6.92(12)
N6 Fe1 N3 C23 37.3(5)
N5 Fe1 N3 C23 81.60(13)
N1 Fe1 N3 C23 175.62(12)
N2 Fe1 N6 C42 3.56(17)
N4 Fe1 N6 C42 -91.48(16)
N3 Fe1 N6 C42 -135.3(4)
N5 Fe1 N6 C42 -179.98(17)
N1 Fe1 N6 C42 86.10(16)
N2 Fe1 N6 C36 -178.90(12)
N4 Fe1 N6 C36 86.05(12)
N3 Fe1 N6 C36 42.3(5)
N5 Fe1 N6 C36 -2.44(12)
N1 Fe1 N6 C36 -96.36(12)
C30 N4 C24 C25 -1.3(3)
Fe1 N4 C24 C25 175.54(14)
C30 N4 C24 C23 177.47(15)
Fe1 N4 C24 C23 -5.7(2)
C31 N5 C35 C34 -0.6(3)
Fe1 N5 C35 C34 177.15(14)
C31 N5 C35 C36 179.64(16)
Fe1 N5 C35 C36 -2.65(19)
C12 N2 C18 C17 1.3(2)
Fe1 N2 C18 C17 -179.37(13)
C19 N3 C23 C22 1.7(3)
Fe1 N3 C23 C22 -173.55(14)
C19 N3 C23 C24 -178.90(16)
Fe1 N3 C23 C24 5.81(19)
N4 C24 C23 N3 -0.1(2)
C25 C24 C23 N3 178.72(16)
N4 C24 C23 C22 179.27(16)
C25 C24 C23 C22 -1.9(3)
N3 C23 C22 C21 -0.6(3)
C24 C23 C22 C21 -179.94(17)
N3 C23 C22 C27 178.75(17)
C24 C23 C22 C27 -0.6(3)
C26 C27 C22 C23 2.1(3)
C26 C27 C22 C21 -178.61(19)
N5 C35 C34 C33 0.6(3)
C36 C35 C34 C33 -179.65(17)
N5 C35 C34 C39 -179.88(17)
C36 C35 C34 C39 -0.1(3)
C42 N6 C36 C37 -0.6(3)
Fe1 N6 C36 C37 -178.47(14)
C42 N6 C36 C35 179.57(16)
Fe1 N6 C36 C35 1.70(19)
N5 C35 C36 N6 0.7(2)
C34 C35 C36 N6 -179.15(16)
N5 C35 C36 C37 -179.18(16)
C34 C35 C36 C37 1.0(3)
C11 N1 C7 C8 0.4(2)
Fe1 N1 C7 C8 -174.17(13)
C7 N1 C11 C10 -0.1(2)
Fe1 N1 C11 C10 175.42(13)
C7 N1 C11 C12 179.08(14)
Fe1 N1 C11 C12 -5.38(18)
C18 N2 C12 C13 0.2(2)
Fe1 N2 C12 C13 -179.25(13)
C18 N2 C12 C11 179.56(15)
Fe1 N2 C12 C11 0.14(18)
N1 C11 C12 N2 3.5(2)
C10 C11 C12 N2 -177.23(15)
N1 C11 C12 C13 -177.05(15)
C10 C11 C12 C13 2.2(2)
N2 C12 C13 C16 -1.3(3)
C11 C12 C13 C16 179.29(16)
N2 C12 C13 C14 179.43(16)
C11 C12 C13 C14 0.1(3)
C22 C27 C26 C25 -1.1(3)
C10 C15 C14 C13 1.6(3)
C12 C13 C14 C15 -1.9(3)
C16 C13 C14 C15 178.88(19)
N4 C24 C25 C28 2.2(3)
C23 C24 C25 C28 -176.49(16)
N4 C24 C25 C26 -178.39(17)
C23 C24 C25 C26 2.9(3)
C29 C28 C25 C24 -1.6(3)
C29 C28 C25 C26 179.10(18)
C27 C26 C25 C24 -1.4(3)
C27 C26 C25 C28 177.91(18)
C23 C22 C21 C20 -0.6(3)
C27 C22 C21 C20 -179.93(19)
C12 C13 C16 C17 1.0(3)
C14 C13 C16 C17 -179.79(19)
C22 C21 C20 C19 0.7(3)
C37 C38 C39 C34 1.6(3)
C35 C34 C39 C38 -1.2(3)
C33 C34 C39 C38 178.31(19)
N1 C11 C10 C9 -1.1(3)
C12 C11 C10 C9 179.73(16)
N1 C11 C10 C15 176.62(16)
C12 C11 C10 C15 -2.5(2)
C8 C9 C10 C11 2.0(3)
C8 C9 C10 C15 -175.53(18)
C14 C15 C10 C11 0.7(3)
C14 C15 C10 C9 178.22(18)
C31 C32 C33 C34 -0.6(3)
C35 C34 C33 C32 0.0(3)
C39 C34 C33 C32 -179.51(18)
C36 N6 C42 C41 0.2(3)
Fe1 N6 C42 C41 177.66(14)
C24 N4 C30 C29 -0.3(3)
Fe1 N4 C30 C29 -176.52(14)
C25 C28 C29 C30 0.1(3)
N4 C30 C29 C28 0.9(3)
C13 C16 C17 C18 0.3(3)
N2 C18 C17 C16 -1.6(3)
C10 C9 C8 C7 -1.8(3)
N1 C7 C8 C9 0.5(3)
C37 C40 C41 C42 -0.6(3)
N6 C42 C41 C40 0.4(3)
N6 C36 C37 C40 0.4(3)
C35 C36 C37 C40 -179.82(17)
N6 C36 C37 C38 179.50(17)
C35 C36 C37 C38 -0.7(3)
C41 C40 C37 C36 0.3(3)
C41 C40 C37 C38 -178.81(19)
C39 C38 C37 C36 -0.6(3)
C39 C38 C37 C40 178.5(2)
C35 N5 C31 C32 0.0(3)
Fe1 N5 C31 C32 -177.24(14)
C33 C32 C31 N5 0.6(3)
C23 N3 C19 C20 -1.7(3)
Fe1 N3 C19 C20 172.65(14)
C21 C20 C19 N3 0.5(3)
